data_2011798
loop_
_publ_author_name
'Barcon, Alan'
'Brunskill, Andrew P. J.'
'Lalancette, Roger A.'
'Thompson, Hugh W.'
'Miller, Allan J.'

_publ_section_title
;
 (+-)-1-Tetralone-3-carboxylic acid and (+-)-1-tetralone-2-acetic acid:
 hydrogen bonding in two \g-keto acids
;
_journal_issue 3
_journal_name_full 'Acta Crystallographica Section C'
_journal_page_first 325
_journal_page_last 328
_journal_paper_doi 10.1107/S0108270100020783
_journal_volume 57
_journal_year 2001
_chemical_formula_moiety 'C12 H12 O3'
_chemical_formula_sum 'C12 H12 O3'
_chemical_formula_weight 204.22
_chemical_melting_point 383
_chemical_name_common '(+-)-1-tetralone-2-acetic acid'
_chemical_name_systematic
;
(+-)-1-oxo-1,2,3,4-tetrahydronaphthalene-2-acetic acid
;
_space_group_IT_number 14
_symmetry_cell_setting monoclinic
_symmetry_space_group_name_Hall '-P 2yn'
_symmetry_space_group_name_H-M 'P 1 21/n 1'
_audit_creation_method SHELXL-97
_cell_angle_alpha 90.00
_cell_angle_beta 105.616(8)
_cell_angle_gamma 90.00
_cell_formula_units_Z 4
_cell_length_a 8.0008(10)
_cell_length_b 10.579(2)
_cell_length_c 12.6789(13)
_cell_measurement_reflns_used 21
_cell_measurement_temperature 293(2)
_cell_measurement_theta_max 15.0
_cell_measurement_theta_min 4.6
_cell_volume 1033.5(3)
_computing_cell_refinement XSCANS
_computing_data_collection 'XSCANS (Siemens, 1996)'
_computing_data_reduction XSCANS
_computing_molecular_graphics SHELXL97
_computing_publication_material SHELXL97
_computing_structure_refinement 'SHELXL97 (Sheldrick, 1997)'
_computing_structure_solution 'SHELXS97 (Sheldrick, 1997)'
_diffrn_ambient_temperature 293(2)
_diffrn_measured_fraction_theta_full 1.000
_diffrn_measured_fraction_theta_max 1.000
_diffrn_measurement_device_type 'Siemens P4'
_diffrn_measurement_method 2\q/\q
_diffrn_radiation_monochromator graphite
_diffrn_radiation_source 'normal-focus sealed tube'
_diffrn_radiation_type MoK\a
_diffrn_radiation_wavelength .71073
_diffrn_reflns_av_R_equivalents .022
_diffrn_reflns_av_sigmaI/netI .036
_diffrn_reflns_limit_h_max 9
_diffrn_reflns_limit_h_min -9
_diffrn_reflns_limit_k_max 12
_diffrn_reflns_limit_k_min 0
_diffrn_reflns_limit_l_max 15
_diffrn_reflns_limit_l_min 0
_diffrn_reflns_number 2503
_diffrn_reflns_theta_full 24.99
_diffrn_reflns_theta_max 24.99
_diffrn_reflns_theta_min 2.55
_diffrn_standards_decay_% 'variation < 1'
_diffrn_standards_interval_count 97
_diffrn_standards_number 3
_exptl_absorpt_coefficient_mu .094
_exptl_absorpt_correction_T_max .997
_exptl_absorpt_correction_T_min .981
_exptl_absorpt_correction_type numerical
_exptl_absorpt_process_details '(XPREP; Sheldrick, 1997)'
_exptl_crystal_colour colorless
_exptl_crystal_density_diffrn 1.312
_exptl_crystal_density_method 'not measured'
_exptl_crystal_description block
_exptl_crystal_F_000 432
_exptl_crystal_size_max .60
_exptl_crystal_size_mid .34
_exptl_crystal_size_min .24
_refine_diff_density_max .13
_refine_diff_density_min -.13
_refine_ls_extinction_method none
_refine_ls_goodness_of_fit_ref 1.04
_refine_ls_hydrogen_treatment mixed
_refine_ls_matrix_type full
_refine_ls_number_parameters 149
_refine_ls_number_reflns 1822
_refine_ls_number_restraints 0
_refine_ls_restrained_S_all 1.04
_refine_ls_R_factor_all .069
_refine_ls_R_factor_gt .043
_refine_ls_shift/su_max .00
_refine_ls_shift/su_mean .00
_refine_ls_structure_factor_coef Fsqd
_refine_ls_weighting_details 'calc w = 1/[\s^2^(Fo^2^)+(0.0330P)^2^+0.2742P] where P = (Fo^2^+2Fc^2^)/3'
_refine_ls_weighting_scheme calc
_refine_ls_wR_factor_ref .109
_reflns_number_gt 1305
_reflns_number_total 1822
_reflns_threshold_expression I>2\s(I)
_cod_data_source_file fr1312.cif
_cod_data_source_block II
_cod_depositor_comments
;
The following automatic conversions were performed:
'_geom_bond_publ_flag' value 'Y' changed to 'y' according to
'/home/saulius/struct/CIF-dictionaries/cif_core.dic' dictionary named
'cif_core.dic' version 2.4.1 from 2010-06-29 (2 times).

Automatic conversion script
Id: cif_fix_enum 1527 2010-12-29 10:47:43Z saulius 

The following automatic conversions were performed:

'_geom_bond_publ_flag' value 'Y' changed to 'y' according to
/home/saulius/struct/CIF-dictionaries/cif_core.dic dictionary named
'cif_core.dic' version 2.4.1 from 2010-06-29 (2
times).

'_geom_angle_publ_flag' value 'Y' changed to 'y' according
to /home/saulius/struct/CIF-dictionaries/cif_core.dic dictionary
named 'cif_core.dic' version 2.4.1 from 2010-06-29 (2 times).

Automatic conversion script
Id: cif_fix_values 1715 2011-07-08 13:25:40Z adriana 
;
_cod_original_sg_symbol_H-M 'P 21/n'
_cod_database_code 2011798
_cod_database_fobs_code 2011798

loop_
_symmetry_equiv_pos_as_xyz
'x, y, z'
'-x+1/2, y+1/2, -z+1/2'
'-x, -y, -z'
'x-1/2, -y-1/2, z-1/2'

loop_
_atom_site_label
_atom_site_fract_x
_atom_site_fract_y
_atom_site_fract_z
_atom_site_U_iso_or_equiv
_atom_site_adp_type
_atom_site_calc_flag
_atom_site_refinement_flags
_atom_site_occupancy
_atom_site_disorder_assembly
_atom_site_disorder_group
_atom_site_type_symbol
O1 .7110(2) .55343(15) .68247(13) .0815(5) Uani d . 1 . . O
O2 1.03906(18) .56028(13) .88932(11) .0587(4) Uani d . 1 . . O
O3 .8518(2) .63400(15) .97459(12) .0711(5) Uani d . 1 . . O
C1 .7988(3) .62252(18) .64218(16) .0504(5) Uani d . 1 . . C
C2 .9084(2) .72610(16) .70744(14) .0444(4) Uani d . 1 . . C
C3 .8816(3) .84541(18) .63760(17) .0556(5) Uani d . 1 . . C
C4 .9442(3) .8246(2) .53706(18) .0650(6) Uani d . 1 . . C
C4A .8739(2) .7057(2) .47632(16) .0559(5) Uani d . 1 . . C
C5 .8794(3) .6872(3) .36910(19) .0789(8) Uani d . 1 . . C
C6 .8140(4) .5772(3) .3128(2) .0941(10) Uani d . 1 . . C
C7 .7401(4) .4866(3) .3623(2) .0892(9) Uani d . 1 . . C
C8 .7339(3) .5023(2) .46809(19) .0702(7) Uani d . 1 . . C
C8A .8016(3) .61072(18) .52628(15) .0509(5) Uani d . 1 . . C
C9 .8742(3) .74468(18) .81790(16) .0544(5) Uani d . 1 . . C
C10 .9286(3) .63678(18) .89547(15) .0481(5) Uani d . 1 . . C
H3 .8904(13) .567(2) 1.0182(14) .107(10) Uiso calc R 1 . . H
H2 1.0301 .7009 .7204 .050(5) Uiso calc R 1 . . H
H3A .7594 .8674 .6160 .055(6) Uiso calc R 1 . . H
H3B .9450 .9150 .6800 .077(7) Uiso calc R 1 . . H
H4A .9101 .8962 .4883 .084(7) Uiso calc R 1 . . H
H4B 1.0700 .8206 .5585 .072(7) Uiso calc R 1 . . H
H5 .9275 .7493 .3343 .064(7) Uiso calc R 1 . . H
H6 .8208 .5654 .2414 .113(10) Uiso calc R 1 . . H
H7 .6938 .4142 .3239 .108(10) Uiso calc R 1 . . H
H8 .6840 .4400 .5016 .097(10) Uiso calc R 1 . . H
H9A .9347 .8202 .8513 .076(7) Uiso calc R 1 . . H
H9B .7510 .7590 .8070 .071(7) Uiso calc R 1 . . H

loop_
_atom_site_aniso_label
_atom_site_aniso_U_11
_atom_site_aniso_U_22
_atom_site_aniso_U_33
_atom_site_aniso_U_12
_atom_site_aniso_U_13
_atom_site_aniso_U_23
O1 .1034(13) .0721(10) .0690(10) -.0408(10) .0234(9) .0027(9)
O2 .0684(9) .0623(9) .0502(8) .0188(8) .0240(7) .0072(7)
O3 .0885(12) .0738(10) .0635(9) .0278(9) .0422(9) .0145(8)
C1 .0549(12) .0419(10) .0515(11) -.0001(9) .0094(9) .0048(9)
C2 .0438(10) .0418(10) .0457(10) .0019(9) .0089(8) .0027(8)
C3 .0587(13) .0428(11) .0615(12) -.0044(10) .0099(10) .0052(10)
C4 .0641(15) .0657(14) .0661(14) -.0052(11) .0192(11) .0200(12)
C4A .0497(12) .0699(14) .0472(11) .0186(11) .0114(9) .0105(10)
C5 .0728(16) .113(2) .0540(14) .0371(16) .0217(12) .0222(15)
C6 .092(2) .139(3) .0459(15) .062(2) .0088(14) -.0081(17)
C7 .092(2) .092(2) .0658(17) .0373(17) -.0083(15) -.0236(16)
C8 .0727(15) .0642(14) .0614(14) .0132(13) -.0032(12) -.0113(12)
C8A .0505(11) .0507(11) .0460(11) .0082(9) .0035(9) -.0003(9)
C9 .0623(13) .0468(11) .0535(12) .0069(10) .0147(10) -.0016(10)
C10 .0519(11) .0498(11) .0429(10) .0007(10) .0129(9) -.0059(9)

loop_
_atom_type_symbol
_atom_type_description
_atom_type_scat_dispersion_real
_atom_type_scat_dispersion_imag
_atom_type_scat_source
C C .0033 .0016 'International Tables Vol C Tables 4.2.6.8 and 6.1.1.4'
H H .0000 .0000 'International Tables Vol C Tables 4.2.6.8 and 6.1.1.4'
O O .0106 .0060 'International Tables Vol C Tables 4.2.6.8 and 6.1.1.4'

loop_
_geom_angle_atom_site_label_1
_geom_angle_atom_site_label_2
_geom_angle_atom_site_label_3
_geom_angle
_geom_angle_publ_flag
O1 C1 C8A 122.03(19) ?
O1 C1 C2 121.55(18) ?
C8A C1 C2 116.41(17) ?
C1 C2 C9 112.36(16) ?
C1 C2 C3 108.28(15) ?
C9 C2 C3 113.51(16) ?
C4 C3 C2 110.12(17) ?
C4A C4 C3 113.08(18) ?
C5 C4A C8A 118.1(2) ?
C5 C4A C4 120.9(2) ?
C8A C4A C4 120.96(18) ?
C4A C5 C6 120.9(3) ?
C7 C6 C5 120.0(3) ?
C6 C7 C8 120.1(3) ?
C7 C8 C8A 120.6(3) ?
C8 C8A C4A 120.2(2) ?
C8 C8A C1 119.2(2) ?
C4A C8A C1 120.62(18) ?
C10 C9 C2 114.69(16) ?
O2 C10 O3 122.20(18) ?
O2 C10 C9 123.69(18) y
O3 C10 C9 114.05(18) y
C10 O3 H3 109.5 ?
C1 C2 H2 107.5 ?
C9 C2 H2 107.5 ?
C3 C2 H2 107.5 ?
C4 C3 H3A 109.6 ?
C2 C3 H3A 109.6 ?
C4 C3 H3B 109.6 ?
C2 C3 H3B 109.6 ?
H3A C3 H3B 108.2 ?
C4A C4 H4A 109.0 ?
C3 C4 H4A 109.0 ?
C4A C4 H4B 109.0 ?
C3 C4 H4B 109.0 ?
H4A C4 H4B 107.8 ?
C4A C5 H5 119.5 ?
C6 C5 H5 119.5 ?
C7 C6 H6 120.0 ?
C5 C6 H6 120.0 ?
C6 C7 H7 119.9 ?
C8 C7 H7 119.9 ?
C7 C8 H8 119.7 ?
C8A C8 H8 119.7 ?
C10 C9 H9A 108.6 ?
C2 C9 H9A 108.6 ?
C10 C9 H9B 108.6 ?
C2 C9 H9B 108.6 ?
H9A C9 H9B 107.6 ?

loop_
_geom_bond_atom_site_label_1
_geom_bond_atom_site_label_2
_geom_bond_site_symmetry_2
_geom_bond_distance
_geom_bond_publ_flag
O1 C1 . 1.217(2) ?
O2 C10 . 1.216(2) y
O3 C10 . 1.311(2) y
C1 C8A . 1.481(3) ?
C1 C2 . 1.505(3) ?
C2 C9 . 1.510(3) ?
C2 C3 . 1.523(2) ?
C3 C4 . 1.506(3) ?
C4 C4A . 1.503(3) ?
C4A C5 . 1.386(3) ?
C4A C8A . 1.393(3) ?
C5 C6 . 1.392(4) ?
C6 C7 . 1.365(4) ?
C7 C8 . 1.365(3) ?
C8 C8A . 1.392(3) ?
C9 C10 . 1.493(3) ?
O3 H3 . .9026 ?
C2 H2 . .9800 ?
C3 H3A . .9700 ?
C3 H3B . .9700 ?
C4 H4A . .9700 ?
C4 H4B . .9700 ?
C5 H5 . .9300 ?
C6 H6 . .9300 ?
C7 H7 . .9300 ?
C8 H8 . .9300 ?
C9 H9A . .9700 ?
C9 H9B . .9700 ?

loop_
_geom_torsion_atom_site_label_1
_geom_torsion_atom_site_label_2
_geom_torsion_atom_site_label_3
_geom_torsion_atom_site_label_4
_geom_torsion
O1 C1 C2 C9 -8.7(3)
C8A C1 C2 C9 170.43(16)
O1 C1 C2 C3 -134.8(2)
C8A C1 C2 C3 44.3(2)
C1 C2 C3 C4 -63.2(2)
C9 C2 C3 C4 171.34(17)
C2 C3 C4 C4A 50.0(2)
C3 C4 C4A C5 163.11(19)
C3 C4 C4A C8A -17.0(3)
C8A C4A C5 C6 .2(3)
C4 C4A C5 C6 -179.9(2)
C4A C5 C6 C7 1.3(4)
C5 C6 C7 C8 -1.6(4)
C6 C7 C8 C8A .4(4)
C7 C8 C8A C4A 1.1(3)
C7 C8 C8A C1 -177.7(2)
C5 C4A C8A C8 -1.4(3)
C4 C4A C8A C8 178.71(19)
C5 C4A C8A C1 177.39(18)
C4 C4A C8A C1 -2.5(3)
O1 C1 C8A C8 -14.3(3)
C2 C1 C8A C8 166.59(18)
O1 C1 C8A C4A 166.8(2)
C2 C1 C8A C4A -12.2(3)
C1 C2 C9 C10 66.9(2)
C3 C2 C9 C10 -169.83(17)
C2 C9 C10 O2 23.4(3)
C2 C9 C10 O3 -159.29(17)

loop_
_cod_related_entry_id
_cod_related_entry_database
_cod_related_entry_code
1 ChemSpider 8573423
